data_7001914
loop_
_publ_author_name
'Zheng, Xiao-Dan'
'Jiang, Long'
'Feng, Xiao-Long'
'Lu, Tong-Bu'

_publ_section_title
;
 Constructions of 1D helical chains with left-handed/right-handed
 helicity: a correlation between the helicity of 1D chains and the
 chirality of building blocks
;
_journal_issue 34
_journal_name_full 'Dalton Transactions'
_journal_page_first 6802
_journal_page_last 6808
_journal_paper_doi 10.1039/b904081a
_journal_year 2009
_chemical_formula_sum 'C58 H111 Cl2 N25 Ni3 O8'
_chemical_formula_weight 1533.75
_chemical_name_systematic
;
?
;
_space_group_IT_number 15
_symmetry_cell_setting monoclinic
_symmetry_space_group_name_Hall '-C 2yc'
_symmetry_space_group_name_H-M 'C 1 2/c 1'
_atom_sites_solution_hydrogens geom
_atom_sites_solution_primary direct
_atom_sites_solution_secondary difmap
_audit_creation_method SHELXL-97
_cell_angle_alpha 90.00
_cell_angle_beta 120.605(5)
_cell_angle_gamma 90.00
_cell_formula_units_Z 4
_cell_length_a 26.084(3)
_cell_length_b 15.471(2)
_cell_length_c 21.887(3)
_cell_measurement_reflns_used 2240
_cell_measurement_temperature 173(2)
_cell_measurement_theta_max 21.24
_cell_measurement_theta_min 2.29
_cell_volume 7602.0(17)
_computing_cell_refinement 'Bruker SMART'
_computing_data_collection 'Bruker SMART'
_computing_data_reduction 'Bruker SAINT'
_computing_molecular_graphics 'Bruker SHELXTL'
_computing_publication_material 'Bruker SHELXTL'
_computing_structure_refinement 'SHELXL-97 (Sheldrick, 1997)'
_computing_structure_solution 'SHELXS-97 (Sheldrick, 1990)'
_diffrn_ambient_temperature 173(2)
_diffrn_measured_fraction_theta_full 0.971
_diffrn_measured_fraction_theta_max 0.971
_diffrn_measurement_device_type 'CCD area detector'
_diffrn_measurement_method 'phi and omega scans'
_diffrn_radiation_monochromator graphite
_diffrn_radiation_source 'fine-focus sealed tube'
_diffrn_radiation_type MoK\a
_diffrn_radiation_wavelength 0.71073
_diffrn_reflns_av_R_equivalents 0.1235
_diffrn_reflns_av_sigmaI/netI 0.1780
_diffrn_reflns_limit_h_max 21
_diffrn_reflns_limit_h_min -30
_diffrn_reflns_limit_k_max 18
_diffrn_reflns_limit_k_min -18
_diffrn_reflns_limit_l_max 26
_diffrn_reflns_limit_l_min -23
_diffrn_reflns_number 17340
_diffrn_reflns_theta_full 25.00
_diffrn_reflns_theta_max 25.00
_diffrn_reflns_theta_min 2.16
_diffrn_standards_decay_% 0
_diffrn_standards_interval_count 0
_diffrn_standards_interval_time 0
_diffrn_standards_number 0
_exptl_absorpt_coefficient_mu 0.871
_exptl_absorpt_correction_T_max 0.7503
_exptl_absorpt_correction_T_min 0.7111
_exptl_absorpt_correction_type multi-scan
_exptl_absorpt_process_details 'SADABS (Sheldrick, 1996)'
_exptl_crystal_colour purple
_exptl_crystal_density_diffrn 1.340
_exptl_crystal_density_method 'not measured'
_exptl_crystal_description block
_exptl_crystal_F_000 3264
_exptl_crystal_size_max 0.42
_exptl_crystal_size_mid 0.41
_exptl_crystal_size_min 0.35
_refine_diff_density_max 1.173
_refine_diff_density_min -0.877
_refine_diff_density_rms 0.118
_refine_ls_extinction_method none
_refine_ls_goodness_of_fit_ref 0.977
_refine_ls_hydrogen_treatment constr
_refine_ls_matrix_type full
_refine_ls_number_parameters 524
_refine_ls_number_reflns 6491
_refine_ls_number_restraints 15
_refine_ls_restrained_S_all 0.969
_refine_ls_R_factor_all 0.1910
_refine_ls_R_factor_gt 0.0799
_refine_ls_shift/su_max 0.001
_refine_ls_shift/su_mean 0.000
_refine_ls_structure_factor_coef Fsqd
_refine_ls_weighting_details 'calc w=1/[\s^2^(Fo^2^)+(0.1346P)^2^+0.0000P] where P=(Fo^2^+2Fc^2^)/3'
_refine_ls_weighting_scheme calc
_refine_ls_wR_factor_gt 0.1914
_refine_ls_wR_factor_ref 0.2598
_reflns_number_gt 2899
_reflns_number_total 6491
_reflns_threshold_expression >2sigma(I)
_cod_data_source_file b904081a.txt
_cod_data_source_block 3
_cod_depositor_comments
;
The following automatic conversions were performed:
'_symmetry_cell_setting' value 'Monoclinic' changed to 'monoclinic'
according to '/home/saulius/struct/CIF-dictionaries/cif_core.dic'
dictionary named 'cif_core.dic' version 2.4.1 from 2010-06-29.

Automatic conversion script
Id: cif_fix_enum 1527 2010-12-29 10:47:43Z saulius 
;
_cod_original_cell_volume 7601.7(18)
_cod_original_sg_symbol_H-M C2/c
_cod_database_code 7001914

loop_
_symmetry_equiv_pos_as_xyz
'x, y, z'
'-x, y, -z+1/2'
'x+1/2, y+1/2, z'
'-x+1/2, y+1/2, -z+1/2'
'-x, -y, -z'
'x, -y, z-1/2'
'-x+1/2, -y+1/2, -z'
'x+1/2, -y+1/2, z-1/2'

loop_
_atom_site_label
_atom_site_type_symbol
_atom_site_fract_x
_atom_site_fract_y
_atom_site_fract_z
_atom_site_U_iso_or_equiv
_atom_site_adp_type
_atom_site_occupancy
_atom_site_symmetry_multiplicity
_atom_site_calc_flag
_atom_site_refinement_flags
_atom_site_disorder_assembly
_atom_site_disorder_group
N10 N 0.9168(4) 0.5953(6) 0.2550(5) 0.0719(18) Uani 0.70 1 d PDU A 1
C27 C 0.9621(6) 0.6166(11) 0.2597(8) 0.074(2) Uani 0.70 1 d PDU . 1
N10' N 0.9168(4) 0.5953(6) 0.2550(5) 0.0719(18) Uani 0.30 1 d PDU A 2
C27' C 0.9415(16) 0.598(3) 0.2249(19) 0.074(2) Uani 0.30 1 d PDU A 2
N11 N 0.9872(6) 0.6469(14) 0.2264(11) 0.074(3) Uani 0.35 1 d PDU . 1
N11' N 0.9683(19) 0.618(3) 0.1920(18) 0.074(2) Uani 0.15 1 d PDU . .
N12 N 0.9696(9) 0.4849(13) 0.0519(8) 0.094(5) Uani 0.50 1 d PDU . .
C28 C 0.9553(13) 0.4555(18) 0.0881(13) 0.104(4) Uani 0.50 1 d PDU . .
N13 N 0.9434(9) 0.4256(14) 0.1343(9) 0.105(4) Uani 0.50 1 d PDU . .
C29 C 0.9732(13) 0.3818(19) 0.1924(8) 0.109(4) Uani 0.50 1 d PDU . .
N14 N 1.0000 0.3585(12) 0.2500 0.119(4) Uani 1 2 d SDU . .
N15 N 0.9536(14) 0.6746(19) 0.0744(16) 0.088(9) Uani 0.35 1 d PDU B 1
C30 C 0.9703(15) 0.7238(19) 0.1193(17) 0.061(9) Uani 0.35 1 d PDU B 1
C31 C 0.9924(16) 0.7907(19) 0.1738(17) 0.072(10) Uani 0.35 1 d PDU B 1
C31' C 0.942(7) 0.679(7) 0.034(6) 0.16(6) Uani 0.15 1 d PDU C 2
C30' C 0.968(3) 0.742(4) 0.091(4) 0.05(2) Uani 0.15 1 d PDU C 2
N15' N 0.989(3) 0.785(4) 0.140(3) 0.07(2) Uani 0.15 1 d PDU C 2
C1 C 0.7489(5) 0.6867(7) 0.2553(5) 0.057(3) Uani 1 1 d . . .
H1A H 0.7329 0.6329 0.2638 0.069 Uiso 1 1 calc R . .
H1B H 0.7398 0.7349 0.2781 0.069 Uiso 1 1 calc R . .
C2 C 0.7194(4) 0.7024(6) 0.1795(5) 0.052(3) Uani 1 1 d . . .
H2A H 0.7330 0.7583 0.1708 0.062 Uiso 1 1 calc R . .
H2B H 0.6758 0.7062 0.1598 0.062 Uiso 1 1 calc R . .
C3 C 0.7095(5) 0.6506(6) 0.0665(5) 0.061(3) Uani 1 1 d . . .
H3 H 0.7347 0.6978 0.0644 0.073 Uiso 1 1 calc R . .
C4 C 0.6447(5) 0.6817(9) 0.0246(6) 0.086(4) Uani 1 1 d . . .
H4A H 0.6189 0.6393 0.0292 0.128 Uiso 1 1 calc R . .
H4B H 0.6324 0.6881 -0.0256 0.128 Uiso 1 1 calc R . .
H4C H 0.6413 0.7375 0.0433 0.128 Uiso 1 1 calc R . .
C5 C 0.7176(5) 0.5736(7) 0.0316(5) 0.063(3) Uani 1 1 d . . .
H5A H 0.6929 0.5828 -0.0203 0.075 Uiso 1 1 calc R . .
H5B H 0.7004 0.5235 0.0431 0.075 Uiso 1 1 calc R . .
C6 C 0.7796(5) 0.5471(6) 0.0476(5) 0.058(3) Uani 1 1 d . . .
C7 C 0.7731(6) 0.4742(7) -0.0007(6) 0.083(4) Uani 1 1 d . . .
H7A H 0.8127 0.4549 0.0102 0.124 Uiso 1 1 calc R . .
H7B H 0.7504 0.4939 -0.0501 0.124 Uiso 1 1 calc R . .
H7C H 0.7521 0.4262 0.0062 0.124 Uiso 1 1 calc R . .
C8 C 0.8120(6) 0.6217(8) 0.0335(6) 0.082(4) Uani 1 1 d . . .
H8A H 0.8267 0.6637 0.0724 0.123 Uiso 1 1 calc R . .
H8B H 0.7841 0.6503 -0.0113 0.123 Uiso 1 1 calc R . .
H8C H 0.8456 0.5983 0.0306 0.123 Uiso 1 1 calc R . .
C9 C 0.8029(5) 0.4420(7) 0.1422(6) 0.064(3) Uani 1 1 d . . .
H9A H 0.8114 0.3957 0.1174 0.077 Uiso 1 1 calc R . .
H9B H 0.7597 0.4402 0.1254 0.077 Uiso 1 1 calc R . .
C10 C 0.8373(5) 0.4250(6) 0.2203(6) 0.058(3) Uani 1 1 d . . .
H10A H 0.8806 0.4260 0.2376 0.070 Uiso 1 1 calc R . .
H10B H 0.8271 0.3672 0.2304 0.070 Uiso 1 1 calc R . .
C11 C 0.8622(5) 0.4906(6) 0.3350(6) 0.064(3) Uani 1 1 d . . .
H11 H 0.9030 0.5093 0.3469 0.077 Uiso 1 1 calc R . .
C12 C 0.8665(7) 0.4015(7) 0.3676(7) 0.094(4) Uani 1 1 d . . .
H12A H 0.8283 0.3870 0.3634 0.141 Uiso 1 1 calc R . .
H12B H 0.8977 0.4024 0.4178 0.141 Uiso 1 1 calc R . .
H12C H 0.8763 0.3582 0.3425 0.141 Uiso 1 1 calc R . .
C13 C 0.8385(6) 0.5545(7) 0.3693(5) 0.070(3) Uani 1 1 d . . .
H13A H 0.7956 0.5425 0.3489 0.084 Uiso 1 1 calc R . .
H13B H 0.8585 0.5407 0.4206 0.084 Uiso 1 1 calc R . .
C14 C 0.8453(5) 0.6501(7) 0.3625(5) 0.063(3) Uani 1 1 d . . .
C15 C 0.8225(6) 0.7008(8) 0.4057(6) 0.087(4) Uani 1 1 d . . .
H15A H 0.8266 0.7630 0.4008 0.131 Uiso 1 1 calc R . .
H15B H 0.8461 0.6845 0.4558 0.131 Uiso 1 1 calc R . .
H15C H 0.7805 0.6868 0.3875 0.131 Uiso 1 1 calc R . .
C16 C 0.9137(6) 0.6725(7) 0.3940(6) 0.080(4) Uani 1 1 d . . .
H16A H 0.9289 0.6400 0.3681 0.120 Uiso 1 1 calc R . .
H16B H 0.9363 0.6567 0.4444 0.120 Uiso 1 1 calc R . .
H16C H 0.9181 0.7346 0.3889 0.120 Uiso 1 1 calc R . .
C17 C 0.9334(4) 1.1720(6) 0.3031(4) 0.039(2) Uani 1 1 d . . .
H17A H 0.9573 1.2258 0.3170 0.047 Uiso 1 1 calc R . .
H17B H 0.9090 1.1719 0.3260 0.047 Uiso 1 1 calc R . .
C18 C 0.8934(4) 1.1694(5) 0.2238(4) 0.040(2) Uani 1 1 d . . .
H18A H 0.8685 1.1166 0.2098 0.048 Uiso 1 1 calc R . .
H18B H 0.8666 1.2203 0.2077 0.048 Uiso 1 1 calc R . .
C19 C 0.8944(4) 1.1537(6) 0.1125(4) 0.039(2) Uani 1 1 d . . .
H19 H 0.8795 1.0928 0.1047 0.047 Uiso 1 1 calc R . .
C20 C 0.8409(4) 1.2146(6) 0.0745(5) 0.051(3) Uani 1 1 d . . .
H20A H 0.8174 1.2124 0.0979 0.077 Uiso 1 1 calc R . .
H20B H 0.8161 1.1965 0.0249 0.077 Uiso 1 1 calc R . .
H20C H 0.8551 1.2737 0.0762 0.077 Uiso 1 1 calc R . .
C21 C 1.0181(4) 1.1003(5) 0.4054(4) 0.036(2) Uani 1 1 d . . .
C22 C 1.0678(4) 1.1655(6) 0.4213(4) 0.044(2) Uani 1 1 d . . .
H22A H 1.0492 1.2234 0.4076 0.053 Uiso 1 1 calc R . .
H22B H 1.0950 1.1664 0.4734 0.053 Uiso 1 1 calc R . .
C23 C 1.0442(4) 1.0090(6) 0.4275(5) 0.048(2) Uani 1 1 d . . .
H23A H 1.0123 0.9682 0.4183 0.072 Uiso 1 1 calc R . .
H23B H 1.0742 1.0085 0.4782 0.072 Uiso 1 1 calc R . .
H23C H 1.0628 0.9919 0.4001 0.072 Uiso 1 1 calc R . .
C24 C 0.9900(4) 1.1256(6) 0.4500(5) 0.051(3) Uani 1 1 d . . .
H24A H 0.9761 1.1855 0.4396 0.077 Uiso 1 1 calc R . .
H24B H 1.0199 1.1199 0.5006 0.077 Uiso 1 1 calc R . .
H24C H 0.9563 1.0873 0.4383 0.077 Uiso 1 1 calc R . .
C25 C 0.8487(4) 0.8040(6) 0.1712(5) 0.048(2) Uani 1 1 d . . .
C26 C 0.8979(4) 0.9314(6) 0.1865(4) 0.038(2) Uani 1 1 d . . .
N1 N 0.8152(4) 0.6786(5) 0.2888(4) 0.052(2) Uani 1 1 d . A .
H1C H 0.8290 0.7343 0.2898 0.062 Uiso 1 1 calc R . .
N2 N 0.7321(3) 0.6331(4) 0.1434(4) 0.0450(19) Uani 1 1 d . A .
H2C H 0.7126 0.5838 0.1456 0.054 Uiso 1 1 calc R . .
N3 N 0.8175(4) 0.5256(5) 0.1241(4) 0.054(2) Uani 1 1 d . A .
H3A H 0.8560 0.5200 0.1322 0.064 Uiso 1 1 calc R . .
N4 N 0.8227(4) 0.4927(5) 0.2576(4) 0.054(2) Uani 1 1 d . A .
H4D H 0.7838 0.4836 0.2474 0.065 Uiso 1 1 calc R . .
N5 N 0.9737(3) 1.0963(4) 0.3279(3) 0.0311(16) Uani 1 1 d . . .
H5C H 0.9496 1.0491 0.3221 0.037 Uiso 1 1 calc R . .
N6 N 0.9305(3) 1.1699(4) 0.1902(3) 0.0316(16) Uani 1 1 d . . .
H6A H 0.9476 1.2244 0.1969 0.038 Uiso 1 1 calc R . .
N7 N 0.8379(4) 0.7334(5) 0.1771(4) 0.053(2) Uani 1 1 d . A .
N8 N 0.8517(4) 0.8826(5) 0.1559(4) 0.062(2) Uani 1 1 d . . .
N9 N 0.9349(3) 0.9818(4) 0.2074(3) 0.0317(16) Uani 1 1 d . . .
Ni1 Ni 0.82490(5) 0.61014(7) 0.20869(6) 0.0412(4) Uani 1 1 d . . .
Ni2 Ni 1.0000 1.07966(8) 0.2500 0.0253(4) Uani 1 2 d S . .
Cl1 Cl 0.84598(10) 0.93696(14) 0.32388(12) 0.0441(6) Uani 1 1 d . . .
O1 O 0.8976(3) 0.8953(5) 0.3335(4) 0.075(2) Uani 1 1 d . . .
O2 O 0.8415(4) 1.0192(4) 0.2942(5) 0.095(3) Uani 1 1 d . . .
O3 O 0.8481(4) 0.9472(6) 0.3903(4) 0.089(3) Uani 1 1 d . . .
O4 O 0.7953(4) 0.8886(6) 0.2779(4) 0.091(3) Uani 1 1 d . . .

loop_
_atom_site_aniso_label
_atom_site_aniso_U_11
_atom_site_aniso_U_22
_atom_site_aniso_U_33
_atom_site_aniso_U_23
_atom_site_aniso_U_13
_atom_site_aniso_U_12
N10 0.072(3) 0.072(3) 0.077(3) -0.004(2) 0.0419(19) -0.003(2)
C27 0.071(3) 0.076(3) 0.078(3) -0.003(2) 0.040(2) -0.003(2)
N10' 0.072(3) 0.072(3) 0.077(3) -0.004(2) 0.0419(19) -0.003(2)
C27' 0.072(3) 0.075(3) 0.077(3) -0.003(3) 0.040(2) -0.002(3)
N11 0.072(3) 0.075(4) 0.076(3) -0.001(3) 0.040(3) -0.002(3)
N11' 0.072(3) 0.076(4) 0.076(3) -0.001(3) 0.040(2) -0.002(3)
N12 0.096(6) 0.093(6) 0.092(6) -0.008(4) 0.046(4) 0.003(4)
C28 0.104(5) 0.104(5) 0.106(5) -0.006(3) 0.055(3) 0.000(4)
N13 0.107(5) 0.106(5) 0.107(5) -0.006(3) 0.057(3) -0.003(3)
C29 0.110(5) 0.109(5) 0.109(5) -0.005(3) 0.057(3) 0.001(3)
N14 0.121(5) 0.116(5) 0.116(5) 0.000 0.057(4) 0.000
N15 0.081(12) 0.102(13) 0.089(12) -0.006(9) 0.051(10) 0.008(9)
C30 0.053(12) 0.056(13) 0.070(12) 0.001(9) 0.026(9) -0.010(9)
C31 0.075(14) 0.064(13) 0.069(13) 0.008(9) 0.031(10) 0.005(9)
C31' 0.16(6) 0.16(6) 0.16(6) 0.000(10) 0.08(3) 0.000(10)
C30' 0.05(2) 0.05(2) 0.05(2) 0.002(10) 0.027(13) -0.005(10)
N15' 0.07(2) 0.07(2) 0.07(2) -0.002(10) 0.039(14) 0.004(10)
C1 0.075(8) 0.050(6) 0.086(8) -0.027(5) 0.070(7) -0.023(5)
C2 0.058(7) 0.033(6) 0.084(8) 0.003(5) 0.051(6) 0.004(4)
C3 0.082(9) 0.047(6) 0.065(7) -0.001(5) 0.047(7) -0.020(6)
C4 0.054(8) 0.085(9) 0.097(9) 0.020(7) 0.023(7) -0.011(7)
C5 0.086(8) 0.060(7) 0.070(7) -0.020(5) 0.060(7) -0.026(6)
C6 0.088(8) 0.053(6) 0.062(7) -0.028(5) 0.059(7) -0.027(6)
C7 0.127(11) 0.065(8) 0.100(9) -0.039(7) 0.090(9) -0.042(7)
C8 0.115(11) 0.075(9) 0.097(9) -0.022(7) 0.084(9) -0.036(7)
C9 0.077(8) 0.046(7) 0.097(9) -0.028(6) 0.064(8) -0.016(5)
C10 0.082(8) 0.020(5) 0.099(9) -0.019(5) 0.066(7) -0.005(5)
C11 0.077(8) 0.045(7) 0.071(8) 0.011(5) 0.040(7) -0.011(5)
C12 0.141(13) 0.041(7) 0.108(10) 0.004(6) 0.069(10) -0.015(7)
C13 0.119(10) 0.054(7) 0.057(7) -0.008(5) 0.059(7) -0.023(6)
C14 0.107(9) 0.044(6) 0.059(7) -0.020(5) 0.056(7) -0.029(6)
C15 0.161(13) 0.069(8) 0.071(7) -0.021(6) 0.088(9) -0.034(8)
C16 0.124(11) 0.040(7) 0.081(8) -0.006(6) 0.056(8) -0.025(7)
C17 0.047(6) 0.042(5) 0.043(5) 0.000(4) 0.034(5) -0.003(4)
C18 0.043(6) 0.034(5) 0.062(6) 0.010(4) 0.041(5) 0.013(4)
C19 0.039(5) 0.042(5) 0.041(5) 0.009(4) 0.025(5) 0.011(4)
C20 0.047(6) 0.056(7) 0.057(6) 0.018(5) 0.031(5) 0.018(5)
C21 0.036(5) 0.038(5) 0.040(5) 0.001(4) 0.024(5) -0.007(4)
C22 0.048(6) 0.058(6) 0.043(5) -0.009(4) 0.035(5) -0.008(5)
C23 0.053(6) 0.054(6) 0.046(6) 0.002(5) 0.031(5) -0.006(5)
C24 0.068(7) 0.065(7) 0.048(6) -0.005(5) 0.049(6) -0.004(5)
C25 0.068(7) 0.029(6) 0.062(6) -0.006(5) 0.045(6) -0.017(5)
C26 0.044(6) 0.033(5) 0.037(5) -0.002(4) 0.021(5) -0.014(5)
N1 0.076(6) 0.037(5) 0.058(5) -0.006(4) 0.045(5) -0.004(4)
N2 0.065(5) 0.025(4) 0.057(5) -0.013(3) 0.040(5) -0.015(4)
N3 0.060(5) 0.040(5) 0.091(7) -0.005(4) 0.060(5) -0.006(4)
N4 0.055(5) 0.033(5) 0.086(7) -0.011(4) 0.044(5) -0.013(4)
N5 0.034(4) 0.028(4) 0.041(4) -0.002(3) 0.026(4) -0.005(3)
N6 0.042(4) 0.028(4) 0.044(4) 0.006(3) 0.035(4) 0.003(3)
N7 0.068(6) 0.046(5) 0.064(5) -0.005(4) 0.047(5) -0.008(4)
N8 0.065(6) 0.043(5) 0.048(5) -0.002(4) 0.006(5) -0.027(4)
N9 0.034(4) 0.024(4) 0.041(4) -0.003(3) 0.022(4) 0.000(3)
Ni1 0.0540(8) 0.0251(6) 0.0677(8) -0.0111(5) 0.0479(7) -0.0092(5)
Ni2 0.0322(9) 0.0190(8) 0.0350(9) 0.000 0.0247(8) 0.000
Cl1 0.0481(15) 0.0328(13) 0.0699(16) -0.0058(11) 0.0435(14) -0.0005(10)
O1 0.056(5) 0.086(6) 0.103(6) 0.017(4) 0.055(5) 0.035(4)
O2 0.128(7) 0.027(4) 0.154(7) 0.026(4) 0.089(6) 0.017(4)
O3 0.110(7) 0.111(7) 0.076(5) -0.025(5) 0.071(5) -0.002(5)
O4 0.070(6) 0.102(7) 0.104(6) -0.050(5) 0.047(5) -0.038(5)

loop_
_atom_type_symbol
_atom_type_description
_atom_type_scat_dispersion_real
_atom_type_scat_dispersion_imag
_atom_type_scat_source
C C 0.0033 0.0016 'International Tables Vol C Tables 4.2.6.8 and 6.1.1.4'
H H 0.0000 0.0000 'International Tables Vol C Tables 4.2.6.8 and 6.1.1.4'
N N 0.0061 0.0033 'International Tables Vol C Tables 4.2.6.8 and 6.1.1.4'
O O 0.0106 0.0060 'International Tables Vol C Tables 4.2.6.8 and 6.1.1.4'
Ni Ni 0.3393 1.1124 'International Tables Vol C Tables 4.2.6.8 and 6.1.1.4'
Cl Cl 0.1484 0.1585 'International Tables Vol C Tables 4.2.6.8 and 6.1.1.4'

loop_
_geom_angle_atom_site_label_1
_geom_angle_atom_site_label_2
_geom_angle_atom_site_label_3
_geom_angle
_geom_angle_site_symmetry_1
_geom_angle_site_symmetry_3
_geom_angle_publ_flag
C27 N10 Ni1 149.8(10) . . ?
N12 C28 N13 174(3) . . ?
C28 N13 C29 134(3) . . ?
N14 C29 N13 166(3) . . ?
C29 N14 C29 143(4) . 2_755 ?
N15 C30 C31 176(4) . . ?
N15' C30' C31' 173(8) . . ?
C2 C1 N1 112.4(7) . . ?
C2 C1 H1A 109.1 . . ?
N1 C1 H1A 109.1 . . ?
C2 C1 H1B 109.1 . . ?
N1 C1 H1B 109.1 . . ?
H1A C1 H1B 107.9 . . ?
C1 C2 N2 111.1(8) . . ?
C1 C2 H2A 109.4 . . ?
N2 C2 H2A 109.4 . . ?
C1 C2 H2B 109.4 . . ?
N2 C2 H2B 109.4 . . ?
H2A C2 H2B 108.0 . . ?
C5 C3 N2 110.8(8) . . ?
C5 C3 C4 110.1(9) . . ?
N2 C3 C4 114.3(9) . . ?
C5 C3 H3 107.1 . . ?
N2 C3 H3 107.1 . . ?
C4 C3 H3 107.1 . . ?
C3 C4 H4A 109.5 . . ?
C3 C4 H4B 109.5 . . ?
H4A C4 H4B 109.5 . . ?
C3 C4 H4C 109.5 . . ?
H4A C4 H4C 109.5 . . ?
H4B C4 H4C 109.5 . . ?
C3 C5 C6 120.5(9) . . ?
C3 C5 H5A 107.2 . . ?
C6 C5 H5A 107.2 . . ?
C3 C5 H5B 107.2 . . ?
C6 C5 H5B 107.2 . . ?
H5A C5 H5B 106.8 . . ?
N3 C6 C7 113.5(10) . . ?
N3 C6 C5 109.8(7) . . ?
C7 C6 C5 108.4(9) . . ?
N3 C6 C8 105.8(9) . . ?
C7 C6 C8 107.3(8) . . ?
C5 C6 C8 112.0(10) . . ?
C6 C7 H7A 109.5 . . ?
C6 C7 H7B 109.5 . . ?
H7A C7 H7B 109.5 . . ?
C6 C7 H7C 109.5 . . ?
H7A C7 H7C 109.5 . . ?
H7B C7 H7C 109.5 . . ?
C6 C8 H8A 109.5 . . ?
C6 C8 H8B 109.5 . . ?
H8A C8 H8B 109.5 . . ?
C6 C8 H8C 109.5 . . ?
H8A C8 H8C 109.5 . . ?
H8B C8 H8C 109.5 . . ?
N3 C9 C10 112.2(8) . . ?
N3 C9 H9A 109.2 . . ?
C10 C9 H9A 109.2 . . ?
N3 C9 H9B 109.2 . . ?
C10 C9 H9B 109.2 . . ?
H9A C9 H9B 107.9 . . ?
C9 C10 N4 109.3(8) . . ?
C9 C10 H10A 109.8 . . ?
N4 C10 H10A 109.8 . . ?
C9 C10 H10B 109.8 . . ?
N4 C10 H10B 109.8 . . ?
H10A C10 H10B 108.3 . . ?
N4 C11 C12 113.6(9) . . ?
N4 C11 C13 109.1(9) . . ?
C12 C11 C13 107.5(9) . . ?
N4 C11 H11 108.9 . . ?
C12 C11 H11 108.9 . . ?
C13 C11 H11 108.9 . . ?
C11 C12 H12A 109.5 . . ?
C11 C12 H12B 109.5 . . ?
H12A C12 H12B 109.5 . . ?
C11 C12 H12C 109.5 . . ?
H12A C12 H12C 109.5 . . ?
H12B C12 H12C 109.5 . . ?
C14 C13 C11 118.9(8) . . ?
C14 C13 H13A 107.6 . . ?
C11 C13 H13A 107.6 . . ?
C14 C13 H13B 107.6 . . ?
C11 C13 H13B 107.6 . . ?
H13A C13 H13B 107.0 . . ?
N1 C14 C13 112.4(8) . . ?
N1 C14 C15 111.2(10) . . ?
C13 C14 C15 109.6(8) . . ?
N1 C14 C16 105.4(8) . . ?
C13 C14 C16 109.5(10) . . ?
C15 C14 C16 108.5(8) . . ?
C14 C15 H15A 109.5 . . ?
C14 C15 H15B 109.5 . . ?
H15A C15 H15B 109.5 . . ?
C14 C15 H15C 109.5 . . ?
H15A C15 H15C 109.5 . . ?
H15B C15 H15C 109.5 . . ?
C14 C16 H16A 109.5 . . ?
C14 C16 H16B 109.5 . . ?
H16A C16 H16B 109.5 . . ?
C14 C16 H16C 109.5 . . ?
H16A C16 H16C 109.5 . . ?
H16B C16 H16C 109.5 . . ?
N5 C17 C18 110.4(6) . . ?
N5 C17 H17A 109.6 . . ?
C18 C17 H17A 109.6 . . ?
N5 C17 H17B 109.6 . . ?
C18 C17 H17B 109.6 . . ?
H17A C17 H17B 108.1 . . ?
N6 C18 C17 109.1(6) . . ?
N6 C18 H18A 109.9 . . ?
C17 C18 H18A 109.9 . . ?
N6 C18 H18B 109.9 . . ?
C17 C18 H18B 109.9 . . ?
H18A C18 H18B 108.3 . . ?
N6 C19 C22 110.3(7) . 2_755 ?
N6 C19 C20 113.0(7) . . ?
C22 C19 C20 107.4(7) 2_755 . ?
N6 C19 H19 108.7 . . ?
C22 C19 H19 108.7 2_755 . ?
C20 C19 H19 108.7 . . ?
C19 C20 H20A 109.5 . . ?
C19 C20 H20B 109.5 . . ?
H20A C20 H20B 109.5 . . ?
C19 C20 H20C 109.5 . . ?
H20A C20 H20C 109.5 . . ?
H20B C20 H20C 109.5 . . ?
N5 C21 C23 106.5(6) . . ?
N5 C21 C22 111.3(6) . . ?
C23 C21 C22 110.2(7) . . ?
N5 C21 C24 112.8(7) . . ?
C23 C21 C24 108.1(7) . . ?
C22 C21 C24 107.9(7) . . ?
C19 C22 C21 119.6(7) 2_755 . ?
C19 C22 H22A 107.4 2_755 . ?
C21 C22 H22A 107.4 . . ?
C19 C22 H22B 107.4 2_755 . ?
C21 C22 H22B 107.4 . . ?
H22A C22 H22B 107.0 . . ?
C21 C23 H23A 109.5 . . ?
C21 C23 H23B 109.5 . . ?
H23A C23 H23B 109.5 . . ?
C21 C23 H23C 109.5 . . ?
H23A C23 H23C 109.5 . . ?
H23B C23 H23C 109.5 . . ?
C21 C24 H24A 109.5 . . ?
C21 C24 H24B 109.5 . . ?
H24A C24 H24B 109.5 . . ?
C21 C24 H24C 109.5 . . ?
H24A C24 H24C 109.5 . . ?
H24B C24 H24C 109.5 . . ?
N7 C25 N8 170.4(11) . . ?
N9 C26 N8 171.8(10) . . ?
C14 N1 C1 113.8(8) . . ?
C14 N1 Ni1 121.9(6) . . ?
C1 N1 Ni1 103.1(5) . . ?
C14 N1 H1C 105.6 . . ?
C1 N1 H1C 105.6 . . ?
Ni1 N1 H1C 105.6 . . ?
C2 N2 C3 113.9(7) . . ?
C2 N2 Ni1 104.6(5) . . ?
C3 N2 Ni1 116.6(6) . . ?
C2 N2 H2C 107.1 . . ?
C3 N2 H2C 107.1 . . ?
Ni1 N2 H2C 107.1 . . ?
C9 N3 C6 112.8(8) . . ?
C9 N3 Ni1 102.8(5) . . ?
C6 N3 Ni1 122.7(6) . . ?
C9 N3 H3A 105.7 . . ?
C6 N3 H3A 105.7 . . ?
Ni1 N3 H3A 105.7 . . ?
C11 N4 C10 113.0(8) . . ?
C11 N4 Ni1 114.6(5) . . ?
C10 N4 Ni1 104.1(6) . . ?
C11 N4 H4D 108.3 . . ?
C10 N4 H4D 108.3 . . ?
Ni1 N4 H4D 108.3 . . ?
C17 N5 C21 112.3(6) . . ?
C17 N5 Ni2 105.0(4) . . ?
C21 N5 Ni2 122.0(5) . . ?
C17 N5 H5C 105.4 . . ?
C21 N5 H5C 105.4 . . ?
Ni2 N5 H5C 105.4 . . ?
C19 N6 C18 111.8(6) . . ?
C19 N6 Ni2 116.0(5) . . ?
C18 N6 Ni2 105.0(4) . . ?
C19 N6 H6A 107.9 . . ?
C18 N6 H6A 107.9 . . ?
Ni2 N6 H6A 107.9 . . ?
C25 N7 Ni1 169.0(7) . . ?
C25 N8 C26 126.3(9) . . ?
C26 N9 Ni2 175.5(7) . . ?
N10 Ni1 N7 85.5(3) . . ?
N10 Ni1 N2 168.5(3) . . ?
N7 Ni1 N2 87.0(3) . . ?
N10 Ni1 N4 88.9(3) . . ?
N7 Ni1 N4 170.5(3) . . ?
N2 Ni1 N4 99.6(3) . . ?
N10 Ni1 N1 103.8(3) . . ?
N7 Ni1 N1 85.9(3) . . ?
N2 Ni1 N1 84.3(3) . . ?
N4 Ni1 N1 88.0(3) . . ?
N10 Ni1 N3 86.0(3) . . ?
N7 Ni1 N3 102.8(3) . . ?
N2 Ni1 N3 87.2(3) . . ?
N4 Ni1 N3 84.4(3) . . ?
N1 Ni1 N3 167.5(3) . . ?
N9 Ni2 N9 88.0(3) . 2_755 ?
N9 Ni2 N6 170.4(2) . 2_755 ?
N9 Ni2 N6 87.5(2) 2_755 2_755 ?
N9 Ni2 N6 87.5(2) . . ?
N9 Ni2 N6 170.4(2) 2_755 . ?
N6 Ni2 N6 98.1(4) 2_755 . ?
N9 Ni2 N5 104.3(2) . 2_755 ?
N9 Ni2 N5 85.7(2) 2_755 2_755 ?
N6 Ni2 N5 83.9(2) 2_755 2_755 ?
N6 Ni2 N5 87.1(2) . 2_755 ?
N9 Ni2 N5 85.7(2) . . ?
N9 Ni2 N5 104.3(2) 2_755 . ?
N6 Ni2 N5 87.1(2) 2_755 . ?
N6 Ni2 N5 83.9(2) . . ?
N5 Ni2 N5 166.2(3) 2_755 . ?
O4 Cl1 O2 109.0(6) . . ?
O4 Cl1 O1 110.1(5) . . ?
O2 Cl1 O1 109.4(5) . . ?
O4 Cl1 O3 108.8(5) . . ?
O2 Cl1 O3 108.6(5) . . ?
O1 Cl1 O3 110.9(5) . . ?

loop_
_geom_bond_atom_site_label_1
_geom_bond_atom_site_label_2
_geom_bond_distance
_geom_bond_site_symmetry_2
_geom_bond_publ_flag
N12 C28 1.129(9) . ?
C28 N13 1.283(9) . ?
N13 C29 1.295(9) . ?
C29 N14 1.144(9) . ?
N14 C29 1.144(9) 2_755 ?
N15 C30 1.140(8) . ?
C30 C31 1.458(8) . ?
C1 C2 1.449(13) . ?
C1 N1 1.501(12) . ?
C1 H1A 0.9900 . ?
C1 H1B 0.9900 . ?
C2 N2 1.467(11) . ?
C2 H2A 0.9900 . ?
C2 H2B 0.9900 . ?
C3 C5 1.486(14) . ?
C3 N2 1.497(11) . ?
C3 C4 1.534(15) . ?
C3 H3 1.0000 . ?
C4 H4A 0.9800 . ?
C4 H4B 0.9800 . ?
C4 H4C 0.9800 . ?
C5 C6 1.527(14) . ?
C5 H5A 0.9900 . ?
C5 H5B 0.9900 . ?
C6 N3 1.486(12) . ?
C6 C7 1.495(13) . ?
C6 C8 1.552(14) . ?
C7 H7A 0.9800 . ?
C7 H7B 0.9800 . ?
C7 H7C 0.9800 . ?
C8 H8A 0.9800 . ?
C8 H8B 0.9800 . ?
C8 H8C 0.9800 . ?
C9 N3 1.461(12) . ?
C9 C10 1.495(14) . ?
C9 H9A 0.9900 . ?
C9 H9B 0.9900 . ?
C10 N4 1.493(11) . ?
C10 H10A 0.9900 . ?
C10 H10B 0.9900 . ?
C11 N4 1.467(12) . ?
C11 C12 1.530(14) . ?
C11 C13 1.548(15) . ?
C11 H11 1.0000 . ?
C12 H12A 0.9800 . ?
C12 H12B 0.9800 . ?
C12 H12C 0.9800 . ?
C13 C14 1.505(14) . ?
C13 H13A 0.9900 . ?
C13 H13B 0.9900 . ?
C14 N1 1.459(12) . ?
C14 C15 1.558(14) . ?
C14 C16 1.591(16) . ?
C15 H15A 0.9800 . ?
C15 H15B 0.9800 . ?
C15 H15C 0.9800 . ?
C16 H16A 0.9800 . ?
C16 H16B 0.9800 . ?
C16 H16C 0.9800 . ?
C17 N5 1.479(10) . ?
C17 C18 1.504(11) . ?
C17 H17A 0.9900 . ?
C17 H17B 0.9900 . ?
C18 N6 1.486(9) . ?
C18 H18A 0.9900 . ?
C18 H18B 0.9900 . ?
C19 N6 1.485(10) . ?
C19 C22 1.518(11) 2_755 ?
C19 C20 1.531(11) . ?
C19 H19 1.0000 . ?
C20 H20A 0.9800 . ?
C20 H20B 0.9800 . ?
C20 H20C 0.9800 . ?
C21 N5 1.491(10) . ?
C21 C23 1.536(12) . ?
C21 C22 1.535(11) . ?
C21 C24 1.540(11) . ?
C22 C19 1.518(11) 2_755 ?
C22 H22A 0.9900 . ?
C22 H22B 0.9900 . ?
C23 H23A 0.9800 . ?
C23 H23B 0.9800 . ?
C23 H23C 0.9800 . ?
C24 H24A 0.9800 . ?
C24 H24B 0.9800 . ?
C24 H24C 0.9800 . ?
C25 N7 1.152(11) . ?
C25 N8 1.274(12) . ?
C26 N9 1.139(10) . ?
C26 N8 1.285(11) . ?
N1 Ni1 2.170(7) . ?
N1 H1C 0.9300 . ?
N2 Ni1 2.123(8) . ?
N2 H2C 0.9300 . ?
N3 Ni1 2.193(8) . ?
N3 H3A 0.9300 . ?
N4 Ni1 2.125(8) . ?
N4 H4D 0.9300 . ?
N5 Ni2 2.152(6) . ?
N5 H5C 0.9300 . ?
N6 Ni2 2.128(6) . ?
N6 H6A 0.9300 . ?
N7 Ni1 2.114(8) . ?
N9 Ni2 2.106(7) . ?
Ni2 N9 2.106(7) 2_755 ?
Ni2 N6 2.128(6) 2_755 ?
Ni2 N5 2.152(6) 2_755 ?
Cl1 O4 1.401(7) . ?
Cl1 O2 1.406(7) . ?
Cl1 O1 1.408(6) . ?
Cl1 O3 1.435(7) . ?

loop_
_geom_torsion_atom_site_label_1
_geom_torsion_atom_site_label_2
_geom_torsion_atom_site_label_3
_geom_torsion_atom_site_label_4
_geom_torsion
_geom_torsion_site_symmetry_1
_geom_torsion_site_symmetry_2
_geom_torsion_site_symmetry_3
_geom_torsion_site_symmetry_4
_geom_torsion_publ_flag
Ni1 N10 C27 N11 98(13) . . . 2_755 ?
Ni1 N10 C27 N11 -32(5) . . . . ?
N12 C28 N13 C29 -53(38) . . . . ?
C28 N13 C29 N14 106(13) . . . . ?
N13 C29 N14 C29 -14(13) . . . 2_755 ?
N1 C1 C2 N2 58.1(10) . . . . ?
N2 C3 C5 C6 -71.9(11) . . . . ?
C4 C3 C5 C6 160.6(9) . . . . ?
C3 C5 C6 N3 61.6(12) . . . . ?
C3 C5 C6 C7 -173.9(9) . . . . ?
C3 C5 C6 C8 -55.6(13) . . . . ?
N3 C9 C10 N4 61.1(11) . . . . ?
N4 C11 C13 C14 -72.8(12) . . . . ?
C12 C11 C13 C14 163.6(11) . . . . ?
C11 C13 C14 N1 59.8(14) . . . . ?
C11 C13 C14 C15 -175.9(10) . . . . ?
C11 C13 C14 C16 -57.0(12) . . . . ?
N5 C17 C18 N6 -59.5(8) . . . . ?
N5 C21 C22 C19 -58.9(10) . . . 2_755 ?
C23 C21 C22 C19 58.9(10) . . . 2_755 ?
C24 C21 C22 C19 176.8(8) . . . 2_755 ?
C13 C14 N1 C1 77.2(11) . . . . ?
C15 C14 N1 C1 -46.1(10) . . . . ?
C16 C14 N1 C1 -163.5(8) . . . . ?
C13 C14 N1 Ni1 -47.1(12) . . . . ?
C15 C14 N1 Ni1 -170.5(7) . . . . ?
C16 C14 N1 Ni1 72.1(9) . . . . ?
C2 C1 N1 C14 -171.3(8) . . . . ?
C2 C1 N1 Ni1 -37.3(8) . . . . ?
C1 C2 N2 C3 -172.5(8) . . . . ?
C1 C2 N2 Ni1 -44.1(8) . . . . ?
C5 C3 N2 C2 -173.3(8) . . . . ?
C4 C3 N2 C2 -48.1(11) . . . . ?
C5 C3 N2 Ni1 64.7(9) . . . . ?
C4 C3 N2 Ni1 -170.2(7) . . . . ?
C10 C9 N3 C6 -174.6(8) . . . . ?
C10 C9 N3 Ni1 -40.4(9) . . . . ?
C7 C6 N3 C9 -46.5(11) . . . . ?
C5 C6 N3 C9 75.1(9) . . . . ?
C8 C6 N3 C9 -163.9(8) . . . . ?
C7 C6 N3 Ni1 -170.3(7) . . . . ?
C5 C6 N3 Ni1 -48.8(9) . . . . ?
C8 C6 N3 Ni1 72.3(9) . . . . ?
C12 C11 N4 C10 -52.7(12) . . . . ?
C13 C11 N4 C10 -172.6(8) . . . . ?
C12 C11 N4 Ni1 -171.8(8) . . . . ?
C13 C11 N4 Ni1 68.3(9) . . . . ?
C9 C10 N4 C11 -169.6(8) . . . . ?
C9 C10 N4 Ni1 -44.6(9) . . . . ?
C18 C17 N5 C21 174.7(6) . . . . ?
C18 C17 N5 Ni2 40.0(7) . . . . ?
C23 C21 N5 C17 164.3(6) . . . . ?
C22 C21 N5 C17 -75.6(8) . . . . ?
C24 C21 N5 C17 45.9(9) . . . . ?
C23 C21 N5 Ni2 -69.9(7) . . . . ?
C22 C21 N5 Ni2 50.2(8) . . . . ?
C24 C21 N5 Ni2 171.7(5) . . . . ?
C22 C19 N6 C18 173.1(6) 2_755 . . . ?
C20 C19 N6 C18 52.8(9) . . . . ?
C22 C19 N6 Ni2 -66.6(7) 2_755 . . . ?
C20 C19 N6 Ni2 173.2(6) . . . . ?
C17 C18 N6 C19 171.1(6) . . . . ?
C17 C18 N6 Ni2 44.5(7) . . . . ?
N8 C25 N7 Ni1 -130(5) . . . . ?
N7 C25 N8 C26 -177(6) . . . . ?
N9 C26 N8 C25 174(6) . . . . ?
N8 C26 N9 Ni2 80(12) . . . . ?
C27 N10 Ni1 N7 -18(2) . . . . ?
C27 N10 Ni1 N2 31(3) . . . . ?
C27 N10 Ni1 N4 169(2) . . . . ?
C27 N10 Ni1 N1 -103(2) . . . . ?
C27 N10 Ni1 N3 85(2) . . . . ?
C25 N7 Ni1 N10 -75(4) . . . . ?
C25 N7 Ni1 N2 114(4) . . . . ?
C25 N7 Ni1 N4 -21(5) . . . . ?
C25 N7 Ni1 N1 29(4) . . . . ?
C25 N7 Ni1 N3 -160(4) . . . . ?
C2 N2 Ni1 N10 -117.8(15) . . . . ?
C3 N2 Ni1 N10 9.0(18) . . . . ?
C2 N2 Ni1 N7 -68.6(5) . . . . ?
C3 N2 Ni1 N7 58.2(6) . . . . ?
C2 N2 Ni1 N4 104.5(5) . . . . ?
C3 N2 Ni1 N4 -128.6(6) . . . . ?
C2 N2 Ni1 N1 17.5(5) . . . . ?
C3 N2 Ni1 N1 144.4(6) . . . . ?
C2 N2 Ni1 N3 -171.6(5) . . . . ?
C3 N2 Ni1 N3 -44.8(6) . . . . ?
C11 N4 Ni1 N10 55.6(7) . . . . ?
C10 N4 Ni1 N10 -68.3(6) . . . . ?
C11 N4 Ni1 N7 2(2) . . . . ?
C10 N4 Ni1 N7 -122.2(18) . . . . ?
C11 N4 Ni1 N2 -132.1(7) . . . . ?
C10 N4 Ni1 N2 103.9(6) . . . . ?
C11 N4 Ni1 N1 -48.3(7) . . . . ?
C10 N4 Ni1 N1 -172.2(6) . . . . ?
C11 N4 Ni1 N3 141.7(7) . . . . ?
C10 N4 Ni1 N3 17.7(6) . . . . ?
C14 N1 Ni1 N10 -49.6(8) . . . . ?
C1 N1 Ni1 N10 -178.7(6) . . . . ?
C14 N1 Ni1 N7 -133.9(7) . . . . ?
C1 N1 Ni1 N7 97.0(6) . . . . ?
C14 N1 Ni1 N2 138.7(7) . . . . ?
C1 N1 Ni1 N2 9.6(5) . . . . ?
C14 N1 Ni1 N4 38.8(7) . . . . ?
C1 N1 Ni1 N4 -90.3(6) . . . . ?
C14 N1 Ni1 N3 91.6(16) . . . . ?
C1 N1 Ni1 N3 -37.5(16) . . . . ?
C9 N3 Ni1 N10 100.7(7) . . . . ?
C6 N3 Ni1 N10 -131.0(7) . . . . ?
C9 N3 Ni1 N7 -174.8(6) . . . . ?
C6 N3 Ni1 N7 -46.6(7) . . . . ?
C9 N3 Ni1 N2 -88.6(6) . . . . ?
C6 N3 Ni1 N2 39.7(7) . . . . ?
C9 N3 Ni1 N4 11.4(6) . . . . ?
C6 N3 Ni1 N4 139.7(7) . . . . ?
C9 N3 Ni1 N1 -41.7(17) . . . . ?
C6 N3 Ni1 N1 86.6(15) . . . . ?
C26 N9 Ni2 N9 128(9) . . . 2_755 ?
C26 N9 Ni2 N6 65(10) . . . 2_755 ?
C26 N9 Ni2 N6 -61(9) . . . . ?
C26 N9 Ni2 N5 -147(9) . . . 2_755 ?
C26 N9 Ni2 N5 23(9) . . . . ?
C19 N6 Ni2 N9 -55.6(5) . . . . ?
C18 N6 Ni2 N9 68.4(5) . . . . ?
C19 N6 Ni2 N9 7.1(17) . . . 2_755 ?
C18 N6 Ni2 N9 131.1(14) . . . 2_755 ?
C19 N6 Ni2 N6 132.3(6) . . . 2_755 ?
C18 N6 Ni2 N6 -103.8(5) . . . 2_755 ?
C19 N6 Ni2 N5 48.8(5) . . . 2_755 ?
C18 N6 Ni2 N5 172.8(5) . . . 2_755 ?
C19 N6 Ni2 N5 -141.6(5) . . . . ?
C18 N6 Ni2 N5 -17.6(5) . . . . ?
C17 N5 Ni2 N9 -99.8(5) . . . . ?
C21 N5 Ni2 N9 131.2(6) . . . . ?
C17 N5 Ni2 N9 173.3(5) . . . 2_755 ?
C21 N5 Ni2 N9 44.3(6) . . . 2_755 ?
C17 N5 Ni2 N6 86.6(5) . . . 2_755 ?
C21 N5 Ni2 N6 -42.4(6) . . . 2_755 ?
C17 N5 Ni2 N6 -11.8(5) . . . . ?
C21 N5 Ni2 N6 -140.9(6) . . . . ?
C17 N5 Ni2 N5 37.5(5) . . . 2_755 ?
C21 N5 Ni2 N5 -91.5(5) . . . 2_755 ?
